data_4083762
loop_
_publ_author_name
'Mampa, Richard M.'
'Fernandes, Manuel A.'
'Carlton, Laurence'

_publ_section_title
;
 Iron-57 NMR and Structural Study of [Fe(\h5-Cp)(SnPh3)(CO)(PR3)] (PR3=
 Phosphine, Phosphite). Separation of Steric and Electronic \s and \p
 Effects
;
_journal_name_full Organometallics
_journal_page_first 140626113119005
_journal_paper_doi 10.1021/om4011593
_journal_year 2014
_chemical_formula_moiety 'C45 H41 Fe O P Sn'
_chemical_formula_sum 'C45 H41 Fe O P Sn'
_chemical_formula_weight 803.29
_chemical_name_systematic
;
 ?
;
_space_group_IT_number 14
_symmetry_cell_setting monoclinic
_symmetry_space_group_name_Hall '-P 2ybc'
_symmetry_space_group_name_H-M 'P 1 21/c 1'
_atom_sites_solution_hydrogens geom
_atom_sites_solution_primary direct
_atom_sites_solution_secondary difmap
_audit_creation_method SHELXL-97
_cell_angle_alpha 90.00
_cell_angle_beta 92.744(3)
_cell_angle_gamma 90.00
_cell_formula_units_Z 4
_cell_length_a 9.0331(14)
_cell_length_b 19.981(3)
_cell_length_c 21.111(3)
_cell_measurement_reflns_used 955
_cell_measurement_temperature 293(2)
_cell_measurement_theta_max 28.14
_cell_measurement_theta_min 2.26
_cell_volume 3806.0(10)
_computing_cell_refinement 'Bruker SMART'
_computing_data_collection 'Bruker SMART'
_computing_data_reduction 'Bruker SHELXTL'
_computing_molecular_graphics 'Bruker SHELXTL'
_computing_publication_material 'Bruker SHELXTL'
_computing_structure_refinement 'SHELXL-97 (Sheldrick, 1997)'
_computing_structure_solution 'Bruker SHELXTL'
_diffrn_ambient_temperature 293(2)
_diffrn_measured_fraction_theta_full 0.997
_diffrn_measured_fraction_theta_max 0.997
_diffrn_measurement_device_type 'CCD area detector'
_diffrn_measurement_method 'phi and omega scans'
_diffrn_radiation_monochromator graphite
_diffrn_radiation_source 'fine-focus sealed tube'
_diffrn_radiation_type MoK\a
_diffrn_radiation_wavelength 0.71073
_diffrn_reflns_av_R_equivalents 0.0303
_diffrn_reflns_av_sigmaI/netI 0.0274
_diffrn_reflns_limit_h_max 11
_diffrn_reflns_limit_h_min -11
_diffrn_reflns_limit_k_max 25
_diffrn_reflns_limit_k_min -25
_diffrn_reflns_limit_l_max 26
_diffrn_reflns_limit_l_min -19
_diffrn_reflns_number 23785
_diffrn_reflns_theta_full 27.00
_diffrn_reflns_theta_max 27.00
_diffrn_reflns_theta_min 1.93
_exptl_absorpt_coefficient_mu 1.113
_exptl_absorpt_correction_T_max 0.7761
_exptl_absorpt_correction_T_min 0.6286
_exptl_absorpt_correction_type integration
_exptl_absorpt_process_details
;
Face indexed absorption corrections with XPREP
;
_exptl_crystal_colour brown
_exptl_crystal_density_diffrn 1.402
_exptl_crystal_density_method 'not measured'
_exptl_crystal_description blocky
_exptl_crystal_F_000 1640
_exptl_crystal_size_max 0.46
_exptl_crystal_size_mid 0.42
_exptl_crystal_size_min 0.24
_refine_diff_density_max 0.441
_refine_diff_density_min -0.407
_refine_diff_density_rms 0.053
_refine_ls_extinction_method none
_refine_ls_goodness_of_fit_ref 1.062
_refine_ls_hydrogen_treatment constr
_refine_ls_matrix_type full
_refine_ls_number_parameters 445
_refine_ls_number_reflns 8286
_refine_ls_number_restraints 0
_refine_ls_restrained_S_all 1.062
_refine_ls_R_factor_all 0.0481
_refine_ls_R_factor_gt 0.0326
_refine_ls_shift/su_max 0.001
_refine_ls_shift/su_mean 0.000
_refine_ls_structure_factor_coef Fsqd
_refine_ls_weighting_details 'calc w=1/[\s^2^(Fo^2^)+(0.0219P)^2^+2.5472P] where P=(Fo^2^+2Fc^2^)/3'
_refine_ls_weighting_scheme calc
_refine_ls_wR_factor_gt 0.0661
_refine_ls_wR_factor_ref 0.0721
_reflns_number_gt 6559
_reflns_number_total 8286
_reflns_threshold_expression >2sigma(I)
_cod_data_source_file om4011593_si_002.cif
_cod_data_source_block 4m_lc2_a-cmpd8
_cod_depositor_comments
;
The following automatic conversions were performed:

'_symmetry_cell_setting' value 'Monoclinic' changed to 'monoclinic'
according to
/usr/data/users/saulius/crontab/automatic-downloads/rss-feeds/ACS/lib/dictionaries/cif_core.dic
dictionary named 'cif_core.dic' version 2.4.2 from 2011-04-26.

Automatic conversion script
Id: cif_fix_values 2281 2013-09-26 08:29:07Z andrius 
;
_cod_original_cell_volume 3805.9(10)
_cod_original_sg_symbol_H-M P2(1)/c
_cod_database_code 4083762

loop_
_symmetry_equiv_pos_as_xyz
'x, y, z'
'-x, y+1/2, -z+1/2'
'-x, -y, -z'
'x, -y-1/2, z-1/2'

loop_
_atom_site_label
_atom_site_type_symbol
_atom_site_fract_x
_atom_site_fract_y
_atom_site_fract_z
_atom_site_U_iso_or_equiv
_atom_site_adp_type
_atom_site_occupancy
_atom_site_symmetry_multiplicity
_atom_site_calc_flag
_atom_site_refinement_flags
C1 C 0.7060(4) 0.29662(13) 0.23410(14) 0.0545(7) Uani 1 1 d .
H1 H 0.6249 0.3230 0.2216 0.065 Uiso 1 1 calc R
C2 C 0.7939(4) 0.25881(16) 0.19375(16) 0.0630(8) Uani 1 1 d .
H2 H 0.7816 0.2559 0.1499 0.076 Uiso 1 1 calc R
C3 C 0.9033(3) 0.22643(17) 0.23200(19) 0.0712(10) Uani 1 1 d .
H3 H 0.9767 0.1983 0.2176 0.085 Uiso 1 1 calc R
C4 C 0.8834(3) 0.24365(16) 0.29598(17) 0.0650(9) Uani 1 1 d .
H4 H 0.9401 0.2287 0.3311 0.078 Uiso 1 1 calc R
C5 C 0.7630(3) 0.28723(14) 0.29661(15) 0.0562(7) Uani 1 1 d .
H5 H 0.7264 0.3069 0.3326 0.067 Uiso 1 1 calc R
C6 C 0.7452(3) 0.11347(14) 0.27732(13) 0.0452(6) Uani 1 1 d .
C11 C 0.7025(3) 0.19394(14) 0.43312(12) 0.0454(6) Uani 1 1 d .
C12 C 0.8030(4) 0.14147(16) 0.44229(15) 0.0631(8) Uani 1 1 d .
H12 H 0.7904 0.1028 0.4181 0.076 Uiso 1 1 calc R
C13 C 0.9210(4) 0.14530(19) 0.48651(16) 0.0735(10) Uani 1 1 d .
H13 H 0.9866 0.1096 0.4917 0.088 Uiso 1 1 calc R
C14 C 0.9409(4) 0.2018(2) 0.52261(15) 0.0728(10) Uani 1 1 d .
H14 H 1.0194 0.2046 0.5526 0.087 Uiso 1 1 calc R
C15 C 0.8448(4) 0.25376(19) 0.51423(15) 0.0716(9) Uani 1 1 d .
H15 H 0.8584 0.2923 0.5384 0.086 Uiso 1 1 calc R
C16 C 0.7268(3) 0.24981(16) 0.47000(13) 0.0566(7) Uani 1 1 d .
H16 H 0.6623 0.2859 0.4652 0.068 Uiso 1 1 calc R
C21 C 0.3934(3) 0.10937(14) 0.37758(12) 0.0478(6) Uani 1 1 d .
C22 C 0.2423(3) 0.10987(17) 0.36100(15) 0.0607(8) Uani 1 1 d .
H22 H 0.2013 0.1466 0.3396 0.073 Uiso 1 1 calc R
C23 C 0.1517(4) 0.0563(2) 0.37592(17) 0.0767(10) Uani 1 1 d .
H23 H 0.0512 0.0576 0.3642 0.092 Uiso 1 1 calc R
C24 C 0.2092(5) 0.0022(2) 0.40757(19) 0.0875(12) Uani 1 1 d .
H24 H 0.1486 -0.0337 0.4172 0.105 Uiso 1 1 calc R
C25 C 0.3561(5) 0.0009(2) 0.4251(2) 0.0937(13) Uani 1 1 d .
H25 H 0.3957 -0.0358 0.4470 0.112 Uiso 1 1 calc R
C26 C 0.4471(4) 0.05415(17) 0.41025(17) 0.0728(10) Uani 1 1 d .
H26 H 0.5472 0.0524 0.4228 0.087 Uiso 1 1 calc R
C31 C 0.3946(3) 0.27793(14) 0.37436(12) 0.0475(6) Uani 1 1 d .
C32 C 0.4003(4) 0.33875(15) 0.34292(15) 0.0604(8) Uani 1 1 d .
H32 H 0.4674 0.3439 0.3112 0.073 Uiso 1 1 calc R
C33 C 0.3097(4) 0.39204(17) 0.35709(17) 0.0741(10) Uani 1 1 d .
H33 H 0.3171 0.4324 0.3356 0.089 Uiso 1 1 calc R
C34 C 0.2091(4) 0.38467(19) 0.40295(19) 0.0798(11) Uani 1 1 d .
H34 H 0.1469 0.4200 0.4124 0.096 Uiso 1 1 calc R
C35 C 0.1999(4) 0.3258(2) 0.43477(19) 0.0814(11) Uani 1 1 d .
H35 H 0.1315 0.3212 0.4660 0.098 Uiso 1 1 calc R
C36 C 0.2921(4) 0.27248(17) 0.42093(15) 0.0659(9) Uani 1 1 d .
H36 H 0.2848 0.2326 0.4433 0.079 Uiso 1 1 calc R
C41 C 0.4186(3) 0.23711(12) 0.15470(12) 0.0406(6) Uani 1 1 d .
C42 C 0.3158(3) 0.26788(14) 0.19264(13) 0.0477(6) Uani 1 1 d .
H42 H 0.2904 0.2476 0.2303 0.057 Uiso 1 1 calc R
C43 C 0.2516(3) 0.32815(14) 0.17472(15) 0.0557(7) Uani 1 1 d .
H43 H 0.1827 0.3475 0.2005 0.067 Uiso 1 1 calc R
C44 C 0.2871(3) 0.36064(14) 0.11943(15) 0.0555(7) Uani 1 1 d .
C45 C 0.3879(4) 0.32985(14) 0.08217(14) 0.0579(8) Uani 1 1 d .
H45 H 0.4129 0.3503 0.0446 0.069 Uiso 1 1 calc R
C46 C 0.4533(3) 0.26909(14) 0.09904(13) 0.0509(7) Uani 1 1 d .
H46 H 0.5210 0.2497 0.0727 0.061 Uiso 1 1 calc R
C47 C 0.2188(4) 0.42761(16) 0.10156(18) 0.0825(11) Uani 1 1 d .
H47A H 0.2605 0.4617 0.1291 0.124 Uiso 1 1 calc R
H47B H 0.1136 0.4256 0.1059 0.124 Uiso 1 1 calc R
H47C H 0.2391 0.4380 0.0584 0.124 Uiso 1 1 calc R
C51 C 0.3797(3) 0.10192(12) 0.20197(11) 0.0385(5) Uani 1 1 d .
C52 C 0.2312(3) 0.10830(14) 0.18172(13) 0.0482(6) Uani 1 1 d .
H52 H 0.1993 0.1469 0.1605 0.058 Uiso 1 1 calc R
C53 C 0.1308(3) 0.05787(15) 0.19280(14) 0.0535(7) Uani 1 1 d .
H53 H 0.0322 0.0636 0.1791 0.064 Uiso 1 1 calc R
C54 C 0.1719(3) -0.00052(14) 0.22346(14) 0.0497(7) Uani 1 1 d .
C55 C 0.3201(3) -0.00728(14) 0.24205(15) 0.0546(7) Uani 1 1 d .
H55 H 0.3521 -0.0465 0.2621 0.065 Uiso 1 1 calc R
C56 C 0.4213(3) 0.04243(13) 0.23166(14) 0.0491(7) Uani 1 1 d .
H56 H 0.5200 0.0360 0.2449 0.059 Uiso 1 1 calc R
C57 C 0.0605(4) -0.05371(16) 0.23700(19) 0.0741(10) Uani 1 1 d .
H57A H -0.0356 -0.0337 0.2398 0.111 Uiso 1 1 calc R
H57B H 0.0883 -0.0753 0.2764 0.111 Uiso 1 1 calc R
H57C H 0.0575 -0.0862 0.2034 0.111 Uiso 1 1 calc R
C61 C 0.5942(3) 0.12518(12) 0.11436(12) 0.0396(6) Uani 1 1 d .
C62 C 0.7393(3) 0.10314(14) 0.11447(13) 0.0501(7) Uani 1 1 d .
H62 H 0.8012 0.1093 0.1505 0.060 Uiso 1 1 calc R
C63 C 0.7938(3) 0.07196(15) 0.06172(14) 0.0579(8) Uani 1 1 d .
H63 H 0.8915 0.0571 0.0632 0.069 Uiso 1 1 calc R
C64 C 0.7063(3) 0.06254(14) 0.00723(14) 0.0550(7) Uani 1 1 d .
C65 C 0.5608(3) 0.08341(14) 0.00757(13) 0.0539(7) Uani 1 1 d .
H65 H 0.4990 0.0768 -0.0284 0.065 Uiso 1 1 calc R
C66 C 0.5045(3) 0.11397(13) 0.05999(12) 0.0464(6) Uani 1 1 d .
H66 H 0.4057 0.1272 0.0589 0.056 Uiso 1 1 calc R
C67 C 0.7671(4) 0.0311(2) -0.05115(17) 0.0874(12) Uani 1 1 d .
H67A H 0.8351 0.0615 -0.0696 0.131 Uiso 1 1 calc R
H67B H 0.6870 0.0215 -0.0813 0.131 Uiso 1 1 calc R
H67C H 0.8178 -0.0097 -0.0396 0.131 Uiso 1 1 calc R
O1 O 0.7879(2) 0.06037(10) 0.28941(11) 0.0653(6) Uani 1 1 d .
P1 P 0.52191(7) 0.16440(3) 0.18553(3) 0.03631(14) Uani 1 1 d .
Fe1 Fe 0.69332(4) 0.194494(18) 0.257687(17) 0.03833(9) Uani 1 1 d .
Sn1 Sn 0.53580(2) 0.192241(9) 0.354915(8) 0.04273(6) Uani 1 1 d .

loop_
_atom_site_aniso_label
_atom_site_aniso_U_11
_atom_site_aniso_U_22
_atom_site_aniso_U_33
_atom_site_aniso_U_23
_atom_site_aniso_U_13
_atom_site_aniso_U_12
C1 0.0606(18) 0.0409(15) 0.0624(19) 0.0029(13) 0.0063(14) -0.0108(13)
C2 0.070(2) 0.063(2) 0.0576(19) -0.0029(15) 0.0192(16) -0.0234(17)
C3 0.0437(17) 0.068(2) 0.104(3) -0.016(2) 0.0270(18) -0.0118(16)
C4 0.0485(18) 0.064(2) 0.082(2) -0.0037(17) -0.0082(16) -0.0128(15)
C5 0.0631(19) 0.0489(16) 0.0568(18) -0.0090(13) 0.0056(15) -0.0137(14)
C6 0.0345(13) 0.0530(16) 0.0477(15) -0.0052(13) -0.0017(11) 0.0030(12)
C11 0.0446(14) 0.0523(15) 0.0393(14) 0.0009(12) 0.0042(11) 0.0047(13)
C12 0.068(2) 0.0609(19) 0.0588(19) -0.0069(15) -0.0114(16) 0.0151(16)
C13 0.069(2) 0.089(3) 0.062(2) 0.0020(19) -0.0110(17) 0.0234(19)
C14 0.064(2) 0.103(3) 0.0503(18) -0.0054(19) -0.0109(15) 0.002(2)
C15 0.082(2) 0.077(2) 0.0545(19) -0.0194(17) -0.0012(18) 0.000(2)
C16 0.0618(19) 0.0602(18) 0.0483(17) -0.0055(14) 0.0087(14) 0.0103(15)
C21 0.0462(15) 0.0562(17) 0.0415(15) -0.0002(12) 0.0065(12) 0.0033(13)
C22 0.0502(18) 0.072(2) 0.0599(19) -0.0032(16) 0.0034(14) 0.0043(15)
C23 0.0487(19) 0.107(3) 0.075(2) -0.016(2) 0.0088(17) -0.017(2)
C24 0.086(3) 0.098(3) 0.079(3) 0.013(2) 0.007(2) -0.037(2)
C25 0.094(3) 0.084(3) 0.102(3) 0.039(2) -0.013(2) -0.020(2)
C26 0.058(2) 0.075(2) 0.084(2) 0.0226(19) -0.0121(18) -0.0071(17)
C31 0.0472(15) 0.0549(16) 0.0401(14) -0.0054(12) -0.0016(12) 0.0122(13)
C32 0.066(2) 0.0610(19) 0.0546(18) 0.0022(15) 0.0058(15) 0.0160(16)
C33 0.082(2) 0.060(2) 0.079(2) 0.0008(18) -0.003(2) 0.0246(18)
C34 0.069(2) 0.073(2) 0.098(3) -0.019(2) 0.004(2) 0.0302(19)
C35 0.069(2) 0.084(3) 0.094(3) -0.016(2) 0.032(2) 0.011(2)
C36 0.069(2) 0.064(2) 0.066(2) -0.0019(16) 0.0190(17) 0.0108(17)
C41 0.0399(13) 0.0406(14) 0.0412(14) -0.0017(11) 0.0000(11) 0.0094(11)
C42 0.0476(15) 0.0501(16) 0.0455(15) -0.0015(12) 0.0049(12) 0.0112(13)
C43 0.0497(17) 0.0534(17) 0.0635(19) -0.0139(14) -0.0033(14) 0.0174(14)
C44 0.0596(18) 0.0427(15) 0.0623(19) -0.0058(14) -0.0149(15) 0.0104(13)
C45 0.076(2) 0.0460(16) 0.0509(17) 0.0064(13) -0.0032(15) 0.0036(15)
C46 0.0575(17) 0.0475(16) 0.0483(16) -0.0001(13) 0.0095(13) 0.0092(13)
C47 0.099(3) 0.0495(19) 0.096(3) 0.0001(18) -0.023(2) 0.0245(19)
C51 0.0355(13) 0.0432(14) 0.0371(13) -0.0051(11) 0.0044(10) 0.0032(11)
C52 0.0383(14) 0.0549(16) 0.0510(16) 0.0041(13) -0.0003(12) 0.0077(12)
C53 0.0304(13) 0.0641(19) 0.0658(19) -0.0103(15) 0.0003(12) 0.0027(13)
C54 0.0414(15) 0.0468(16) 0.0619(18) -0.0156(13) 0.0121(13) -0.0019(12)
C55 0.0493(17) 0.0416(15) 0.073(2) 0.0026(14) 0.0012(14) 0.0021(13)
C56 0.0359(14) 0.0432(15) 0.0677(18) -0.0010(13) -0.0025(13) 0.0032(12)
C57 0.0523(18) 0.0574(19) 0.113(3) -0.0130(19) 0.0141(19) -0.0095(15)
C61 0.0423(14) 0.0366(13) 0.0407(14) -0.0023(11) 0.0089(11) 0.0055(11)
C62 0.0449(15) 0.0561(17) 0.0496(16) -0.0074(13) 0.0030(12) 0.0119(13)
C63 0.0498(17) 0.0636(19) 0.0613(19) -0.0104(15) 0.0149(14) 0.0144(14)
C64 0.0639(19) 0.0512(17) 0.0516(17) -0.0100(13) 0.0183(14) 0.0009(14)
C65 0.0654(19) 0.0540(17) 0.0424(15) -0.0098(13) 0.0046(13) -0.0051(15)
C66 0.0444(15) 0.0502(15) 0.0448(15) -0.0026(12) 0.0042(12) 0.0021(12)
C67 0.093(3) 0.100(3) 0.072(2) -0.034(2) 0.032(2) -0.001(2)
O1 0.0606(13) 0.0541(13) 0.0803(15) 0.0033(11) -0.0054(11) 0.0188(11)
P1 0.0336(3) 0.0378(3) 0.0379(3) -0.0008(3) 0.0050(3) 0.0067(3)
Fe1 0.03394(18) 0.03967(19) 0.04160(19) -0.00306(16) 0.00412(14) 0.00083(15)
Sn1 0.04196(10) 0.04566(11) 0.04079(10) 0.00005(8) 0.00412(7) 0.00831(8)

loop_
_atom_type_symbol
_atom_type_description
_atom_type_scat_dispersion_real
_atom_type_scat_dispersion_imag
_atom_type_scat_source
C C 0.0033 0.0016 'International Tables Vol C Tables 4.2.6.8 and 6.1.1.4'
H H 0.0000 0.0000 'International Tables Vol C Tables 4.2.6.8 and 6.1.1.4'
O O 0.0106 0.0060 'International Tables Vol C Tables 4.2.6.8 and 6.1.1.4'
P P 0.1023 0.0942 'International Tables Vol C Tables 4.2.6.8 and 6.1.1.4'
Fe Fe 0.3463 0.8444 'International Tables Vol C Tables 4.2.6.8 and 6.1.1.4'
Sn Sn -0.6537 1.4246 'International Tables Vol C Tables 4.2.6.8 and 6.1.1.4'

loop_
_geom_angle_atom_site_label_1
_geom_angle_atom_site_label_2
_geom_angle_atom_site_label_3
_geom_angle
C5 C1 C2 107.7(3)
C5 C1 Fe1 70.75(16)
C2 C1 Fe1 70.26(16)
C5 C1 H1 126.2
C2 C1 H1 126.2
Fe1 C1 H1 124.4
C3 C2 C1 107.5(3)
C3 C2 Fe1 70.30(18)
C1 C2 Fe1 70.53(16)
C3 C2 H2 126.3
C1 C2 H2 126.3
Fe1 C2 H2 124.5
C2 C3 C4 108.6(3)
C2 C3 Fe1 70.62(17)
C4 C3 Fe1 70.67(18)
C2 C3 H3 125.7
C4 C3 H3 125.7
Fe1 C3 H3 124.6
C5 C4 C3 107.2(3)
C5 C4 Fe1 70.90(17)
C3 C4 Fe1 70.03(17)
C5 C4 H4 126.4
C3 C4 H4 126.4
Fe1 C4 H4 124.3
C4 C5 C1 109.0(3)
C4 C5 Fe1 70.50(17)
C1 C5 Fe1 70.28(16)
C4 C5 H5 125.5
C1 C5 H5 125.5
Fe1 C5 H5 125.3
O1 C6 Fe1 176.0(3)
C16 C11 C12 116.6(3)
C16 C11 Sn1 121.9(2)
C12 C11 Sn1 121.0(2)
C13 C12 C11 121.8(3)
C13 C12 H12 119.1
C11 C12 H12 119.1
C14 C13 C12 119.8(3)
C14 C13 H13 120.1
C12 C13 H13 120.1
C15 C14 C13 119.4(3)
C15 C14 H14 120.3
C13 C14 H14 120.3
C14 C15 C16 120.7(3)
C14 C15 H15 119.7
C16 C15 H15 119.7
C11 C16 C15 121.7(3)
C11 C16 H16 119.1
C15 C16 H16 119.1
C26 C21 C22 116.7(3)
C26 C21 Sn1 121.7(2)
C22 C21 Sn1 121.6(2)
C23 C22 C21 121.2(3)
C23 C22 H22 119.4
C21 C22 H22 119.4
C24 C23 C22 120.4(3)
C24 C23 H23 119.8
C22 C23 H23 119.8
C25 C24 C23 119.5(4)
C25 C24 H24 120.2
C23 C24 H24 120.2
C24 C25 C26 120.3(4)
C24 C25 H25 119.8
C26 C25 H25 119.8
C21 C26 C25 121.9(3)
C21 C26 H26 119.1
C25 C26 H26 119.1
C36 C31 C32 116.7(3)
C36 C31 Sn1 119.2(2)
C32 C31 Sn1 124.1(2)
C33 C32 C31 122.3(3)
C33 C32 H32 118.8
C31 C32 H32 118.8
C34 C33 C32 119.4(3)
C34 C33 H33 120.3
C32 C33 H33 120.3
C35 C34 C33 120.1(3)
C35 C34 H34 119.9
C33 C34 H34 119.9
C34 C35 C36 120.5(3)
C34 C35 H35 119.8
C36 C35 H35 119.8
C31 C36 C35 121.0(3)
C31 C36 H36 119.5
C35 C36 H36 119.5
C46 C41 C42 117.8(2)
C46 C41 P1 122.4(2)
C42 C41 P1 119.15(19)
C43 C42 C41 120.6(3)
C43 C42 H42 119.7
C41 C42 H42 119.7
C42 C43 C44 121.8(3)
C42 C43 H43 119.1
C44 C43 H43 119.1
C45 C44 C43 117.2(3)
C45 C44 C47 121.7(3)
C43 C44 C47 121.1(3)
C44 C45 C46 121.9(3)
C44 C45 H45 119.0
C46 C45 H45 119.0
C41 C46 C45 120.6(3)
C41 C46 H46 119.7
C45 C46 H46 119.7
C44 C47 H47A 109.5
C44 C47 H47B 109.5
H47A C47 H47B 109.5
C44 C47 H47C 109.5
H47A C47 H47C 109.5
H47B C47 H47C 109.5
C56 C51 C52 116.9(2)
C56 C51 P1 119.44(19)
C52 C51 P1 123.5(2)
C53 C52 C51 120.7(3)
C53 C52 H52 119.6
C51 C52 H52 119.6
C54 C53 C52 122.2(3)
C54 C53 H53 118.9
C52 C53 H53 118.9
C53 C54 C55 116.9(3)
C53 C54 C57 121.4(3)
C55 C54 C57 121.7(3)
C56 C55 C54 121.7(3)
C56 C55 H55 119.1
C54 C55 H55 119.1
C55 C56 C51 121.6(2)
C55 C56 H56 119.2
C51 C56 H56 119.2
C54 C57 H57A 109.5
C54 C57 H57B 109.5
H57A C57 H57B 109.5
C54 C57 H57C 109.5
H57A C57 H57C 109.5
H57B C57 H57C 109.5
C62 C61 C66 117.7(2)
C62 C61 P1 120.5(2)
C66 C61 P1 121.77(19)
C61 C62 C63 121.0(3)
C61 C62 H62 119.5
C63 C62 H62 119.5
C64 C63 C62 121.3(3)
C64 C63 H63 119.3
C62 C63 H63 119.3
C63 C64 C65 117.6(3)
C63 C64 C67 121.5(3)
C65 C64 C67 120.9(3)
C64 C65 C66 121.7(3)
C64 C65 H65 119.2
C66 C65 H65 119.2
C65 C66 C61 120.7(3)
C65 C66 H66 119.7
C61 C66 H66 119.7
C64 C67 H67A 109.5
C64 C67 H67B 109.5
H67A C67 H67B 109.5
C64 C67 H67C 109.5
H67A C67 H67C 109.5
H67B C67 H67C 109.5
C41 P1 C51 104.94(12)
C41 P1 C61 104.03(11)
C51 P1 C61 98.25(11)
C41 P1 Fe1 111.02(9)
C51 P1 Fe1 121.98(8)
C61 P1 Fe1 114.54(9)
C6 Fe1 C3 96.24(14)
C6 Fe1 C2 127.27(13)
C3 Fe1 C2 39.07(13)
C6 Fe1 C1 161.19(13)
C3 Fe1 C1 65.41(13)
C2 Fe1 C1 39.21(12)
C6 Fe1 C4 97.93(13)
C3 Fe1 C4 39.30(13)
C2 Fe1 C4 65.90(13)
C1 Fe1 C4 65.55(13)
C6 Fe1 C5 130.98(12)
C3 Fe1 C5 64.97(13)
C2 Fe1 C5 65.36(12)
C1 Fe1 C5 38.97(11)
C4 Fe1 C5 38.60(12)
C6 Fe1 P1 94.79(9)
C3 Fe1 P1 121.25(11)
C2 Fe1 P1 91.95(10)
C1 Fe1 P1 98.36(9)
C4 Fe1 P1 157.82(10)
C5 Fe1 P1 134.07(9)
C6 Fe1 Sn1 86.90(9)
C3 Fe1 Sn1 139.37(11)
C2 Fe1 Sn1 143.31(9)
C1 Fe1 Sn1 104.24(8)
C4 Fe1 Sn1 100.09(10)
C5 Fe1 Sn1 82.52(9)
P1 Fe1 Sn1 98.67(2)
C21 Sn1 C11 103.93(10)
C21 Sn1 C31 101.50(11)
C11 Sn1 C31 103.51(10)
C21 Sn1 Fe1 123.45(7)
C11 Sn1 Fe1 102.54(7)
C31 Sn1 Fe1 119.33(8)

loop_
_geom_bond_atom_site_label_1
_geom_bond_atom_site_label_2
_geom_bond_distance
C1 C5 1.406(4)
C1 C2 1.411(4)
C1 Fe1 2.105(3)
C1 H1 0.9300
C2 C3 1.404(5)
C2 Fe1 2.101(3)
C2 H2 0.9300
C3 C4 1.413(5)
C3 Fe1 2.097(3)
C3 H3 0.9300
C4 C5 1.394(4)
C4 Fe1 2.106(3)
C4 H4 0.9300
C5 Fe1 2.111(3)
C5 H5 0.9300
C6 O1 1.153(3)
C6 Fe1 1.730(3)
C11 C16 1.373(4)
C11 C12 1.394(4)
C11 Sn1 2.181(3)
C12 C13 1.385(4)
C12 H12 0.9300
C13 C14 1.369(5)
C13 H13 0.9300
C14 C15 1.360(5)
C14 H14 0.9300
C15 C16 1.385(4)
C15 H15 0.9300
C16 H16 0.9300
C21 C26 1.377(4)
C21 C22 1.393(4)
C21 Sn1 2.164(3)
C22 C23 1.392(5)
C22 H22 0.9300
C23 C24 1.362(5)
C23 H23 0.9300
C24 C25 1.360(5)
C24 H24 0.9300
C25 C26 1.390(5)
C25 H25 0.9300
C26 H26 0.9300
C31 C36 1.387(4)
C31 C32 1.387(4)
C31 Sn1 2.186(3)
C32 C33 1.385(4)
C32 H32 0.9300
C33 C34 1.367(5)
C33 H33 0.9300
C34 C35 1.358(5)
C34 H34 0.9300
C35 C36 1.393(5)
C35 H35 0.9300
C36 H36 0.9300
C41 C46 1.387(4)
C41 C42 1.397(3)
C41 P1 1.829(2)
C42 C43 1.382(4)
C42 H42 0.9300
C43 C44 1.386(4)
C43 H43 0.9300
C44 C45 1.376(4)
C44 C47 1.514(4)
C45 C46 1.389(4)
C45 H45 0.9300
C46 H46 0.9300
C47 H47A 0.9600
C47 H47B 0.9600
C47 H47C 0.9600
C51 C56 1.387(4)
C51 C52 1.394(3)
C51 P1 1.836(3)
C52 C53 1.384(4)
C52 H52 0.9300
C53 C54 1.377(4)
C53 H53 0.9300
C54 C55 1.383(4)
C54 C57 1.501(4)
C55 C56 1.375(4)
C55 H55 0.9300
C56 H56 0.9300
C57 H57A 0.9600
C57 H57B 0.9600
C57 H57C 0.9600
C61 C62 1.383(3)
C61 C66 1.391(4)
C61 P1 1.841(2)
C62 C63 1.387(4)
C62 H62 0.9300
C63 C64 1.377(4)
C63 H63 0.9300
C64 C65 1.380(4)
C64 C67 1.510(4)
C65 C66 1.382(4)
C65 H65 0.9300
C66 H66 0.9300
C67 H67A 0.9600
C67 H67B 0.9600
C67 H67C 0.9600
P1 Fe1 2.2032(8)
Fe1 Sn1 2.5532(5)

loop_
_geom_torsion_atom_site_label_1
_geom_torsion_atom_site_label_2
_geom_torsion_atom_site_label_3
_geom_torsion_atom_site_label_4
_geom_torsion
C5 C1 C2 C3 0.3(3)
Fe1 C1 C2 C3 -60.9(2)
C5 C1 C2 Fe1 61.19(19)
C1 C2 C3 C4 0.3(3)
Fe1 C2 C3 C4 -60.7(2)
C1 C2 C3 Fe1 61.0(2)
C2 C3 C4 C5 -0.8(4)
Fe1 C3 C4 C5 -61.5(2)
C2 C3 C4 Fe1 60.7(2)
C3 C4 C5 C1 1.0(3)
Fe1 C4 C5 C1 -60.0(2)
C3 C4 C5 Fe1 60.9(2)
C2 C1 C5 C4 -0.8(3)
Fe1 C1 C5 C4 60.1(2)
C2 C1 C5 Fe1 -60.88(19)
C16 C11 C12 C13 0.2(5)
Sn1 C11 C12 C13 171.7(3)
C11 C12 C13 C14 0.1(5)
C12 C13 C14 C15 -0.5(6)
C13 C14 C15 C16 0.5(6)
C12 C11 C16 C15 -0.2(4)
Sn1 C11 C16 C15 -171.6(2)
C14 C15 C16 C11 -0.1(5)
C26 C21 C22 C23 -1.2(5)
Sn1 C21 C22 C23 -179.9(2)
C21 C22 C23 C24 0.4(5)
C22 C23 C24 C25 0.5(6)
C23 C24 C25 C26 -0.6(7)
C22 C21 C26 C25 1.1(5)
Sn1 C21 C26 C25 179.8(3)
C24 C25 C26 C21 -0.2(7)
C36 C31 C32 C33 0.5(5)
Sn1 C31 C32 C33 -179.4(2)
C31 C32 C33 C34 -1.0(5)
C32 C33 C34 C35 0.9(6)
C33 C34 C35 C36 -0.2(6)
C32 C31 C36 C35 0.2(5)
Sn1 C31 C36 C35 -179.9(3)
C34 C35 C36 C31 -0.3(6)
C46 C41 C42 C43 0.0(4)
P1 C41 C42 C43 170.7(2)
C41 C42 C43 C44 -0.7(4)
C42 C43 C44 C45 1.0(4)
C42 C43 C44 C47 -178.2(3)
C43 C44 C45 C46 -0.6(5)
C47 C44 C45 C46 178.6(3)
C42 C41 C46 C45 0.3(4)
P1 C41 C46 C45 -170.1(2)
C44 C45 C46 C41 0.0(5)
C56 C51 C52 C53 1.8(4)
P1 C51 C52 C53 176.7(2)
C51 C52 C53 C54 -0.5(4)
C52 C53 C54 C55 -1.1(4)
C52 C53 C54 C57 177.9(3)
C53 C54 C55 C56 1.3(4)
C57 C54 C55 C56 -177.7(3)
C54 C55 C56 C51 0.0(5)
C52 C51 C56 C55 -1.6(4)
P1 C51 C56 C55 -176.6(2)
C66 C61 C62 C63 1.1(4)
P1 C61 C62 C63 178.3(2)
C61 C62 C63 C64 0.8(5)
C62 C63 C64 C65 -1.9(5)
C62 C63 C64 C67 177.5(3)
C63 C64 C65 C66 1.3(4)
C67 C64 C65 C66 -178.2(3)
C64 C65 C66 C61 0.5(4)
C62 C61 C66 C65 -1.7(4)
P1 C61 C66 C65 -178.9(2)
C46 C41 P1 C51 -129.9(2)
C42 C41 P1 C51 59.8(2)
C46 C41 P1 C61 -27.3(3)
C42 C41 P1 C61 162.5(2)
C46 C41 P1 Fe1 96.4(2)
C42 C41 P1 Fe1 -73.8(2)
C56 C51 P1 C41 -174.1(2)
C52 C51 P1 C41 11.2(2)
C56 C51 P1 C61 78.9(2)
C52 C51 P1 C61 -95.8(2)
C56 C51 P1 Fe1 -46.9(2)
C52 C51 P1 Fe1 138.39(19)
C62 C61 P1 C41 135.7(2)
C66 C61 P1 C41 -47.2(2)
C62 C61 P1 C51 -116.6(2)
C66 C61 P1 C51 60.5(2)
C62 C61 P1 Fe1 14.3(2)
C66 C61 P1 Fe1 -168.60(19)
C2 C3 Fe1 C6 146.3(2)
C4 C3 Fe1 C6 -94.9(2)
C4 C3 Fe1 C2 118.8(3)
C2 C3 Fe1 C1 -37.98(18)
C4 C3 Fe1 C1 80.8(2)
C2 C3 Fe1 C4 -118.8(3)
C2 C3 Fe1 C5 -81.1(2)
C4 C3 Fe1 C5 37.70(19)
C2 C3 Fe1 P1 46.8(2)
C4 C3 Fe1 P1 165.62(17)
C2 C3 Fe1 Sn1 -121.2(2)
C4 C3 Fe1 Sn1 -2.4(3)
C3 C2 Fe1 C6 -43.9(3)
C1 C2 Fe1 C6 -161.62(18)
C1 C2 Fe1 C3 -117.7(3)
C3 C2 Fe1 C1 117.7(3)
C3 C2 Fe1 C4 37.5(2)
C1 C2 Fe1 C4 -80.3(2)
C3 C2 Fe1 C5 80.0(2)
C1 C2 Fe1 C5 -37.73(18)
C3 C2 Fe1 P1 -141.41(19)
C1 C2 Fe1 P1 100.86(18)
C3 C2 Fe1 Sn1 111.2(2)
C1 C2 Fe1 Sn1 -6.5(3)
C5 C1 Fe1 C6 -66.7(4)
C2 C1 Fe1 C6 51.1(4)
C5 C1 Fe1 C3 -80.0(2)
C2 C1 Fe1 C3 37.8(2)
C5 C1 Fe1 C2 -117.8(3)
C5 C1 Fe1 C4 -36.59(19)
C2 C1 Fe1 C4 81.2(2)
C2 C1 Fe1 C5 117.8(3)
C5 C1 Fe1 P1 159.40(17)
C2 C1 Fe1 P1 -82.77(19)
C5 C1 Fe1 Sn1 58.18(19)
C2 C1 Fe1 Sn1 176.01(17)
C5 C4 Fe1 C6 -152.5(2)
C3 C4 Fe1 C6 90.2(2)
C5 C4 Fe1 C3 117.4(3)
C5 C4 Fe1 C2 80.1(2)
C3 C4 Fe1 C2 -37.2(2)
C5 C4 Fe1 C1 36.93(18)
C3 C4 Fe1 C1 -80.4(2)
C3 C4 Fe1 C5 -117.4(3)
C5 C4 Fe1 P1 83.1(3)
C3 C4 Fe1 P1 -34.2(4)
C5 C4 Fe1 Sn1 -64.23(19)
C3 C4 Fe1 Sn1 178.4(2)
C4 C5 Fe1 C6 37.3(3)
C1 C5 Fe1 C6 156.91(19)
C4 C5 Fe1 C3 -38.4(2)
C1 C5 Fe1 C3 81.2(2)
C4 C5 Fe1 C2 -81.6(2)
C1 C5 Fe1 C2 37.95(19)
C4 C5 Fe1 C1 -119.6(3)
C1 C5 Fe1 C4 119.6(3)
C4 C5 Fe1 P1 -148.55(17)
C1 C5 Fe1 P1 -29.0(2)
C4 C5 Fe1 Sn1 116.6(2)
C1 C5 Fe1 Sn1 -123.83(18)
C41 P1 Fe1 C6 174.57(13)
C51 P1 Fe1 C6 50.13(13)
C61 P1 Fe1 C6 -67.97(13)
C41 P1 Fe1 C3 -85.15(15)
C51 P1 Fe1 C3 150.41(15)
C61 P1 Fe1 C3 32.30(15)
C41 P1 Fe1 C2 -57.77(13)
C51 P1 Fe1 C2 177.78(13)
C61 P1 Fe1 C2 59.68(13)
C41 P1 Fe1 C1 -18.91(13)
C51 P1 Fe1 C1 -143.35(13)
C61 P1 Fe1 C1 98.54(12)
C41 P1 Fe1 C4 -60.5(3)
C51 P1 Fe1 C4 175.0(3)
C61 P1 Fe1 C4 56.9(3)
C41 P1 Fe1 C5 -0.98(16)
C51 P1 Fe1 C5 -125.42(15)
C61 P1 Fe1 C5 116.48(15)
C41 P1 Fe1 Sn1 86.99(9)
C51 P1 Fe1 Sn1 -37.45(9)
C61 P1 Fe1 Sn1 -155.56(9)
C26 C21 Sn1 C11 -31.2(3)
C22 C21 Sn1 C11 147.5(2)
C26 C21 Sn1 C31 -138.4(3)
C22 C21 Sn1 C31 40.2(2)
C26 C21 Sn1 Fe1 84.4(3)
C22 C21 Sn1 Fe1 -96.9(2)
C16 C11 Sn1 C21 -123.1(2)
C12 C11 Sn1 C21 65.9(3)
C16 C11 Sn1 C31 -17.4(3)
C12 C11 Sn1 C31 171.6(2)
C16 C11 Sn1 Fe1 107.3(2)
C12 C11 Sn1 Fe1 -63.7(2)
C36 C31 Sn1 C21 30.4(3)
C32 C31 Sn1 C21 -149.7(2)
C36 C31 Sn1 C11 -77.1(3)
C32 C31 Sn1 C11 102.7(2)
C36 C31 Sn1 Fe1 169.8(2)
C32 C31 Sn1 Fe1 -10.3(3)
C6 Fe1 Sn1 C21 -45.69(12)
C3 Fe1 Sn1 C21 -141.66(18)
C2 Fe1 Sn1 C21 153.89(19)
C1 Fe1 Sn1 C21 149.67(12)
C4 Fe1 Sn1 C21 -143.20(13)
C5 Fe1 Sn1 C21 -177.72(13)
P1 Fe1 Sn1 C21 48.69(9)
C6 Fe1 Sn1 C11 70.57(11)
C3 Fe1 Sn1 C11 -25.40(18)
C2 Fe1 Sn1 C11 -89.85(18)
C1 Fe1 Sn1 C11 -94.07(12)
C4 Fe1 Sn1 C11 -26.94(12)
C5 Fe1 Sn1 C11 -61.46(12)
P1 Fe1 Sn1 C11 164.95(8)
C6 Fe1 Sn1 C31 -175.88(12)
C3 Fe1 Sn1 C31 88.15(18)
C2 Fe1 Sn1 C31 23.70(19)
C1 Fe1 Sn1 C31 19.48(12)
C4 Fe1 Sn1 C31 86.61(13)
C5 Fe1 Sn1 C31 52.09(12)
P1 Fe1 Sn1 C31 -81.50(9)
